data_1531253
loop_
_publ_author_name
'Caruntu, G.'
'Wiley, J.B.'
'Spinu, L.'

_publ_section_title
;
 New rare-earth double-layered-perovskite oxyfluorides, Rb Ln Ti Nb O6 F
 (Ln = La, Pr, Nd)
;
_journal_name_full 'Materials Research Bulletin'
_journal_page_first 133
_journal_page_last 140
_journal_volume 37
_journal_year 2002
_chemical_formula_sum 'F La Nb O6 Rb Ti'
_chemical_name_systematic 'Rb La (Ti Nb O6) F'
_space_group_IT_number 123
_symmetry_space_group_name_Hall '-P 4 2'
_symmetry_space_group_name_H-M 'P 4/m m m'
_cell_angle_alpha 90
_cell_angle_beta 90
_cell_angle_gamma 90
_cell_formula_units_Z 1
_cell_length_a 3.86
_cell_length_b 3.86
_cell_length_c 10.98
_cell_volume 163.598
_citation_journal_id_ASTM MRBUAC
_cod_data_source_file Caruntu_MRBUAC_2002_766.cif
_cod_data_source_block F1La1Nb1O6Rb1Ti1
_cod_original_cell_volume 163.5976
_cod_original_formula_sum 'F1 La1 Nb1 O6 Rb1 Ti1'
_cod_database_code 1531253

loop_
_symmetry_equiv_pos_as_xyz
x,y,z
-y,x,z
-x,-y,z
y,-x,z
x,-y,-z
y,x,-z
-x,y,-z
-y,-x,-z
-x,-y,-z
y,-x,-z
x,y,-z
-y,x,-z
-x,y,z
-y,-x,z
x,-y,z
y,x,z

loop_
_atom_site_label
_atom_site_type_symbol
_atom_site_fract_x
_atom_site_fract_y
_atom_site_fract_z
_atom_site_occupancy
_atom_site_U_iso_or_equiv
Nb1 Nb+5 0 0 0.20353 0.5 0.0
F2 F-1 0 0 0 0.2 0.0
O2 O-2 0 0 0 0.8 0.0
Ti1 Ti+4 0 0 0.20353 0.5 0.0
F1 F-1 0 0.5 0.1684 0.2 0.0
La1 La+3 0.5 0.5 0 1 0.0
Rb1 Rb+1 0.5 0.5 0.5 1 0.0
O1 O-2 0 0.5 0.1684 0.8 0.0
O3 O-2 0 0 0.3631 1 0.0
